data_4033810
loop_
_publ_author_name
'Kumar, Ritush'
'Chandra, Atish'
'Mir, Bilal Ahmad'
'Shukla, Gaurav'

_publ_section_title
;
 Cu(I)-Catalyzed Oxygen and Nitrogen Nucleophiles Triggered Regioselective
 Synthesis of Furo/Pyrrolo-Annulated Quinolines.
;
_journal_issue 17
_journal_name_full 'The Journal of organic chemistry'
_journal_page_first 10710
_journal_page_last 10723
_journal_paper_doi 10.1021/acs.joc.9b00662
_journal_volume 84
_journal_year 2019
_chemical_formula_moiety 'C20 H16 N2 O'
_chemical_formula_sum 'C20 H16 N2 O'
_chemical_formula_weight 300.36
_space_group_crystal_system monoclinic
_space_group_IT_number 14
_space_group_name_Hall '-P 2ybc'
_space_group_name_H-M_alt 'P 1 21/c 1'
_symmetry_Int_Tables_number 14
_audit_creation_date 2018-05-28
_audit_creation_method
;
Olex2 1.2
(compiled 2018.05.18 svn.r3508 for OlexSys, GUI svn.r5497)
;
_cell_angle_alpha 90
_cell_angle_beta 94.98(2)
_cell_angle_gamma 90
_cell_formula_units_Z 4
_cell_length_a 12.6894(18)
_cell_length_b 9.7926(15)
_cell_length_c 12.566(5)
_cell_measurement_reflns_used 845
_cell_measurement_theta_max 29.0993
_cell_measurement_theta_min 3.0133
_cell_volume 1555.6(7)
_computing_cell_refinement
;
CrysAlisPro, Agilent Technologies,
Version 1.171.34.49 (release 20-01-2011 CrysAlis171 .NET)
(compiled Jan 20 2011,15:58:25)
;
_computing_data_collection
;
CrysAlisPro, Agilent Technologies,
Version 1.171.34.49 (release 20-01-2011 CrysAlis171 .NET)
(compiled Jan 20 2011,15:58:25)
;
_computing_data_reduction
;
CrysAlisPro, Agilent Technologies,
Version 1.171.34.49 (release 20-01-2011 CrysAlis171 .NET)
(compiled Jan 20 2011,15:58:25)
;
_computing_molecular_graphics 'Olex2 (Dolomanov et al., 2009)'
_computing_publication_material 'Olex2 (Dolomanov et al., 2009)'
_computing_structure_refinement 'olex2.refine (Bourhis et al., 2015)'
_diffrn_detector_area_resol_mean 16.0938
_diffrn_measured_fraction_theta_full 0.8089
_diffrn_measured_fraction_theta_max 0.6829
_diffrn_measurement_details
;
#__ type_ start__ end____ width___ exp.time_
  1 omega  -59.00  -19.00   1.0000    2.8100
omega____ theta____ kappa____ phi______ frames
    -      -18.5423  114.0000 -139.0000 40

#__ type_ start__ end____ width___ exp.time_
  2 omega  -54.00   62.00   1.0000    2.8100
omega____ theta____ kappa____ phi______ frames
    -       19.9486    0.0000   60.0000 116
;
_diffrn_measurement_device_type 'Xcalibur, Eos'
_diffrn_measurement_method '\w scans'
_diffrn_orient_matrix_UB_11 -0.0383900000
_diffrn_orient_matrix_UB_12 0.0136217000
_diffrn_orient_matrix_UB_13 0.0364596000
_diffrn_orient_matrix_UB_21 0.0370456000
_diffrn_orient_matrix_UB_22 -0.0180792000
_diffrn_orient_matrix_UB_23 0.0434580000
_diffrn_orient_matrix_UB_31 0.0171227000
_diffrn_orient_matrix_UB_32 0.0687258000
_diffrn_orient_matrix_UB_33 0.0041863000
_diffrn_radiation_monochromator graphite
_diffrn_radiation_type 'Mo K\a'
_diffrn_radiation_wavelength 0.71073
_diffrn_reflns_av_R_equivalents 0.0416
_diffrn_reflns_av_unetI/netI 0.0610
_diffrn_reflns_limit_h_max 16
_diffrn_reflns_limit_h_min -9
_diffrn_reflns_limit_k_max 13
_diffrn_reflns_limit_k_min -9
_diffrn_reflns_limit_l_max 14
_diffrn_reflns_limit_l_min -15
_diffrn_reflns_number 4721
_diffrn_reflns_theta_full 25.0000
_diffrn_reflns_theta_max 29.16
_diffrn_reflns_theta_min 3.02
_diffrn_source 'Enhance (Mo) X-ray Source'
_exptl_absorpt_coefficient_mu 0.080
_exptl_absorpt_correction_T_max 1.00000
_exptl_absorpt_correction_T_min 0.75825
_exptl_absorpt_correction_type multi-scan
_exptl_absorpt_process_details
;
CrysAlisPro, Agilent Technologies,
Version 1.171.34.49 (release 20-01-2011 CrysAlis171 .NET)
(compiled Jan 20 2011,15:58:25)
Empirical absorption correction using spherical harmonics,
 implemented in SCALE3 ABSPACK scaling algorithm.
;
_exptl_crystal_density_diffrn 1.2825
_exptl_crystal_F_000 632.2633
_refine_diff_density_max 0.2890
_refine_diff_density_min -0.2983
_refine_diff_density_rms 0.0815
_refine_ls_d_res_high 0.7292
_refine_ls_d_res_low 6.7465
_refine_ls_goodness_of_fit_ref 1.1542
_refine_ls_hydrogen_treatment constr
_refine_ls_matrix_type full
_refine_ls_number_constraints 28
_refine_ls_number_parameters 208
_refine_ls_number_reflns 2862
_refine_ls_number_restraints 0
_refine_ls_restrained_S_all 1.1542
_refine_ls_R_factor_all 0.1147
_refine_ls_R_factor_gt 0.0716
_refine_ls_shift/su_max 0.7518
_refine_ls_shift/su_mean 0.1924
_refine_ls_structure_factor_coef Fsqd
_refine_ls_weighting_details 'w=1/[\s^2^(Fo^2^)+(0.0947P)^2^] where P=(Fo^2^+2Fc^2^)/3'
_refine_ls_weighting_scheme calc
_refine_ls_wR_factor_gt 0.1703
_refine_ls_wR_factor_ref 0.2288
_reflns_Friedel_coverage 0.0
_reflns_limit_h_max 16
_reflns_limit_h_min -16
_reflns_limit_k_max 13
_reflns_limit_k_min 0
_reflns_limit_l_max 15
_reflns_limit_l_min 0
_reflns_number_gt 1692
_reflns_number_total 2862
_reflns_threshold_expression I>=2u(I)
_cod_data_source_file jo9b00662_si_003.cif
_cod_data_source_block rk-3-tolcy1
_cod_depositor_comments
;

2020-09-21
Z value and formula fixed to values more according to usual
chemical conventions.                 miguel
;
_cod_original_formula_sum 'C10 H8 N O0.5'
_cod_original_formula_weight 150.18
_cod_original_formula_moiety '0.5(C20 H16 N2 O)'
_cod_original_formula_units_Z 8
_cod_original_cell_volume 1555.5(8)
_cod_database_code 4033810
_chemical_oxdiff_formula 'C20 H16 N2 O1'
_reflns_odcompleteness_completeness 79.62
_reflns_odcompleteness_iscentric 1
_reflns_odcompleteness_theta 26.32
_olex2_refinement_description
;
1. Fixed Uiso
 At 1.2 times of:
  All C(H) groups
 At 1.5 times of:
  All C(H,H,H) groups
2.a Me refined with riding coordinates:
 C19(H19a,H19b,H19c), C20(H20a,H20b,H20c)
2.b Aromatic/amide H refined with riding coordinates:
 C12(H12), C7(H7), C1(H1), C14(H14), C3(H3), C4(H4), C18(H18), C16(H16),
 C17(H17), C2(H2)
;
_olex2_submission_special_instructions 'No special instructions were received'

loop_
_space_group_symop_id
_space_group_symop_operation_xyz
1 x,y,z
2 -x,y+1/2,-z+1/2
3 -x,-y,-z
4 x,-y-1/2,z-1/2

loop_
_atom_site_label
_atom_site_type_symbol
_atom_site_fract_x
_atom_site_fract_y
_atom_site_fract_z
_atom_site_U_iso_or_equiv
_atom_site_adp_type
_atom_site_occupancy
_atom_site_refinement_flags_posn
O1 O 0.79571(15) 0.0514(2) 0.8732(2) 0.0591(7) Uani 1.000000 .
N1 N 0.97349(17) -0.2796(2) 1.0993(2) 0.0515(7) Uani 1.000000 .
C8 C 0.90677(19) -0.1858(3) 1.0601(3) 0.0469(7) Uani 1.000000 .
C5 C 1.05028(19) -0.2663(3) 0.9264(3) 0.0485(8) Uani 1.000000 .
N2 N 0.76769(17) -0.0268(2) 1.0425(2) 0.0493(7) Uani 1.000000 .
C6 C 1.0467(2) -0.3197(3) 1.0302(3) 0.0500(8) Uani 1.000000 .
C12 C 0.7792(2) -0.1722(3) 1.2011(3) 0.0503(8) Uani 1.000000 .
H12 H 0.8185(2) -0.2423(3) 1.2351(3) 0.0604(9) Uiso 1.000000 R
C13 C 0.6863(2) -0.1282(3) 1.2552(3) 0.0488(8) Uani 1.000000 .
C7 C 0.9783(2) -0.1615(3) 0.8909(3) 0.0484(8) Uani 1.000000 .
H7 H 0.9798(2) -0.1217(3) 0.8238(3) 0.0580(9) Uiso 1.000000 R
C1 C 1.1195(2) -0.4231(3) 1.0655(3) 0.0597(9) Uani 1.000000 .
H1 H 1.1193(2) -0.4576(3) 1.1345(3) 0.0716(11) Uiso 1.000000 R
C14 C 0.6495(2) -0.2108(3) 1.3329(3) 0.0526(8) Uani 1.000000 .
H14 H 0.6844(2) -0.2928(3) 1.3488(3) 0.0631(10) Uiso 1.000000 R
C11 C 0.8155(2) -0.1275(3) 1.1117(3) 0.0499(8) Uani 1.000000 .
C15 C 0.5631(2) -0.1778(3) 1.3884(3) 0.0535(8) Uani 1.000000 .
C3 C 1.1922(2) -0.4218(3) 0.8969(4) 0.0707(11) Uani 1.000000 .
H3 H 1.2406(2) -0.4571(3) 0.8527(4) 0.0848(13) Uiso 1.000000 R
C4 C 1.1241(2) -0.3204(3) 0.8599(3) 0.0611(9) Uani 1.000000 .
H4 H 1.1266(2) -0.2872(3) 0.7909(3) 0.0734(11) Uiso 1.000000 R
C18 C 0.6353(2) -0.0040(3) 1.2328(3) 0.0605(9) Uani 1.000000 .
H18 H 0.6592(2) 0.0543(3) 1.1816(3) 0.0726(11) Uiso 1.000000 R
C16 C 0.5131(2) -0.0553(3) 1.3636(3) 0.0640(9) Uani 1.000000 .
H16 H 0.4545(2) -0.0304(3) 1.3987(3) 0.0768(11) Uiso 1.000000 R
C17 C 0.5492(3) 0.0320(4) 1.2868(3) 0.0677(10) Uani 1.000000 .
H17 H 0.5151(3) 0.1147(4) 1.2719(3) 0.0812(13) Uiso 1.000000 R
C19 C 0.5261(3) -0.2716(3) 1.4715(4) 0.0787(13) Uani 1.000000 .
H19a H 0.5705(3) -0.3511(3) 1.4773(4) 0.118(2) Uiso 1.000000 R
H19b H 0.5297(3) -0.2253(3) 1.5390(4) 0.118(2) Uiso 1.000000 R
H19c H 0.4544(3) -0.2986(3) 1.4514(4) 0.118(2) Uiso 1.000000 R
C20 C 0.7053(2) 0.1392(3) 0.8774(3) 0.0679(11) Uani 1.000000 .
H20a H 0.6951(2) 0.1909(3) 0.8124(3) 0.1019(17) Uiso 1.000000 R
H20b H 0.6436(2) 0.0849(3) 0.8857(3) 0.1019(17) Uiso 1.000000 R
H20c H 0.7169(2) 0.2005(3) 0.9369(3) 0.1019(17) Uiso 1.000000 R
C2 C 1.1893(2) -0.4721(3) 0.9996(4) 0.0680(11) Uani 1.000000 .
H2 H 1.2361(2) -0.5408(3) 1.0236(4) 0.0816(13) Uiso 1.000000 R
C9 C 0.9068(2) -0.1220(3) 0.9598(3) 0.0485(8) Uani 1.000000 .
C10 C 0.8190(2) -0.0262(3) 0.9584(3) 0.0482(8) Uani 1.000000 .

loop_
_atom_site_aniso_label
_atom_site_aniso_U_11
_atom_site_aniso_U_22
_atom_site_aniso_U_33
_atom_site_aniso_U_12
_atom_site_aniso_U_13
_atom_site_aniso_U_23
O1 0.0604(12) 0.0731(12) 0.047(2) 0.0135(9) 0.0211(10) 0.0092(11)
N1 0.0471(13) 0.0715(15) 0.036(2) -0.0004(10) 0.0068(10) -0.0018(12)
C8 0.0411(14) 0.0631(16) 0.037(2) -0.0051(11) 0.0095(11) -0.0032(14)
C5 0.0398(13) 0.0737(17) 0.033(2) -0.0058(11) 0.0089(11) -0.0063(14)
N2 0.0487(13) 0.0629(13) 0.038(2) -0.0020(9) 0.0156(10) -0.0014(12)
C6 0.0425(15) 0.0674(16) 0.041(3) -0.0005(12) 0.0055(12) -0.0070(15)
C12 0.0499(15) 0.0713(17) 0.031(2) 0.0051(12) 0.0116(12) 0.0011(14)
C13 0.0435(14) 0.0642(16) 0.040(3) 0.0027(11) 0.0095(12) -0.0050(14)
C7 0.0453(14) 0.0700(16) 0.031(2) -0.0046(12) 0.0086(11) 0.0029(14)
C1 0.0526(16) 0.0814(19) 0.045(3) 0.0090(14) 0.0058(13) 0.0037(17)
C14 0.0488(16) 0.0636(16) 0.046(3) -0.0011(12) 0.0106(12) -0.0020(14)
C11 0.0449(15) 0.0640(16) 0.042(3) -0.0029(11) 0.0121(12) -0.0048(14)
C15 0.0478(15) 0.0779(18) 0.036(3) -0.0088(13) 0.0114(12) -0.0060(15)
C3 0.0540(18) 0.093(2) 0.066(4) 0.0185(16) 0.0113(16) -0.009(2)
C4 0.0517(16) 0.089(2) 0.044(3) 0.0041(14) 0.0118(13) 0.0002(18)
C18 0.066(2) 0.0769(19) 0.040(3) 0.0087(15) 0.0136(15) 0.0020(16)
C16 0.0451(16) 0.096(2) 0.053(3) 0.0105(15) 0.0130(14) -0.0076(19)
C17 0.072(2) 0.091(2) 0.043(3) 0.0289(16) 0.0156(16) 0.0084(18)
C19 0.080(2) 0.095(2) 0.067(4) -0.0109(19) 0.040(2) 0.000(2)
C20 0.070(2) 0.0752(19) 0.062(4) 0.0167(15) 0.0246(18) 0.0149(18)
C2 0.061(2) 0.085(2) 0.058(4) 0.0102(15) 0.0084(16) 0.0025(19)
C9 0.0437(14) 0.0618(15) 0.041(2) -0.0073(11) 0.0078(12) -0.0080(14)
C10 0.0488(14) 0.0575(15) 0.040(3) -0.0046(11) 0.0131(12) 0.0028(13)

loop_
_atom_type_symbol
_atom_type_scat_dispersion_real
_atom_type_scat_dispersion_imag
_atom_type_scat_Cromer_Mann_a1
_atom_type_scat_Cromer_Mann_a2
_atom_type_scat_Cromer_Mann_a3
_atom_type_scat_Cromer_Mann_a4
_atom_type_scat_Cromer_Mann_b1
_atom_type_scat_Cromer_Mann_b2
_atom_type_scat_Cromer_Mann_b3
_atom_type_scat_Cromer_Mann_b4
_atom_type_scat_Cromer_Mann_c
_atom_type_scat_source
_atom_type_scat_dispersion_source
H 0.00000 0.00000 0.49300 0.32291 0.14019 0.04081 10.51090 26.12570 3.14236 57.79970 0.0030380000826 'International Tables Volume C Table 6.1.1.4 (pp. 500-502)' 'Henke, Gullikson and Davis, At. Data and Nucl. Data Tables, 1993, 54, 2'
C 0.00347 0.00161 2.31000 1.02000 1.58860 0.86500 20.84390 10.20750 0.56870 51.65120 0.215599998832 'International Tables Volume C Table 6.1.1.4 (pp. 500-502)' 'Henke, Gullikson and Davis, At. Data and Nucl. Data Tables, 1993, 54, 2'
O 0.01158 0.00611 3.04850 2.28680 1.54630 0.86700 13.27710 5.70110 0.32390 32.90890 0.250800013542 'International Tables Volume C Table 6.1.1.4 (pp. 500-502)' 'Henke, Gullikson and Davis, At. Data and Nucl. Data Tables, 1993, 54, 2'
N 0.00653 0.00323 12.21260 3.13220 2.01250 1.16630 0.00570 9.89330 28.99750 0.58260 -11.5290002823 'International Tables Volume C Table 6.1.1.4 (pp. 500-502)' 'Henke, Gullikson and Davis, At. Data and Nucl. Data Tables, 1993, 54, 2'

loop_
_geom_angle_atom_site_label_1
_geom_angle_atom_site_label_2
_geom_angle_atom_site_label_3
_geom_angle
C10 O1 C20 115.9(2)
C6 N1 C8 114.1(3)
C11 C8 N1 127.2(3)
C9 C8 N1 126.5(3)
C9 C8 C11 106.3(2)
C7 C5 C6 119.1(2)
C4 C5 C6 119.0(3)
C4 C5 C7 121.8(3)
C10 N2 C11 106.6(2)
C5 C6 N1 123.6(3)
C1 C6 N1 117.5(3)
C1 C6 C5 118.9(3)
C13 C12 H12 114.93(18)
C11 C12 H12 114.93(17)
C11 C12 C13 130.1(3)
C14 C13 C12 119.2(3)
C18 C13 C12 122.4(3)
C18 C13 C14 118.3(3)
H7 C7 C5 121.61(17)
C9 C7 C5 116.8(3)
C9 C7 H7 121.6(2)
H1 C1 C6 119.80(19)
C2 C1 C6 120.4(4)
C2 C1 H1 119.8(2)
H14 C14 C13 118.34(16)
C15 C14 C13 123.3(3)
C15 C14 H14 118.34(19)
N2 C11 C8 107.9(3)
C12 C11 C8 125.7(3)
C12 C11 N2 126.1(2)
C16 C15 C14 117.2(3)
C19 C15 C14 121.1(3)
C19 C15 C16 121.7(3)
C4 C3 H3 119.8(2)
C2 C3 H3 119.76(18)
C2 C3 C4 120.5(3)
C3 C4 C5 120.1(4)
H4 C4 C5 119.9(2)
H4 C4 C3 119.9(2)
H18 C18 C13 120.13(18)
C17 C18 C13 119.7(3)
C17 C18 H18 120.1(2)
H16 C16 C15 119.46(17)
C17 C16 C15 121.1(3)
C17 C16 H16 119.46(17)
C16 C17 C18 120.3(3)
H17 C17 C18 119.8(2)
H17 C17 C16 119.85(17)
H19a C19 C15 109.5
H19b C19 C15 109.5
H19b C19 H19a 109.5
H19c C19 C15 109.5
H19c C19 H19a 109.5
H19c C19 H19b 109.5
H20a C20 O1 109.5
H20b C20 O1 109.5
H20b C20 H20a 109.5
H20c C20 O1 109.5
H20c C20 H20a 109.5
H20c C20 H20b 109.5
C3 C2 C1 121.1(3)
H2 C2 C1 119.5(2)
H2 C2 C3 119.46(18)
C7 C9 C8 119.7(3)
C10 C9 C8 103.7(3)
C10 C9 C7 136.5(3)
N2 C10 O1 124.8(3)
C9 C10 O1 119.7(3)
C9 C10 N2 115.4(3)

loop_
_geom_bond_atom_site_label_1
_geom_bond_atom_site_label_2
_geom_bond_distance
O1 C20 1.439(3)
O1 C10 1.325(4)
N1 C8 1.316(4)
N1 C6 1.382(4)
C8 C11 1.490(4)
C8 C9 1.406(4)
C5 C6 1.409(5)
C5 C7 1.421(4)
C5 C4 1.411(4)
N2 C11 1.416(4)
N2 C10 1.288(4)
C6 C1 1.416(4)
C12 H12 0.9300
C12 C13 1.476(4)
C12 C11 1.324(4)
C13 C14 1.380(4)
C13 C18 1.395(4)
C7 H7 0.9300
C7 C9 1.363(4)
C1 H1 0.9300
C1 C2 1.352(4)
C14 H14 0.9300
C14 C15 1.388(4)
C15 C16 1.380(4)
C15 C19 1.497(4)
C3 H3 0.9300
C3 C4 1.370(5)
C3 C2 1.385(5)
C4 H4 0.9300
C18 H18 0.9300
C18 C17 1.382(4)
C16 H16 0.9300
C16 C17 1.395(5)
C17 H17 0.9300
C19 H19a 0.9600
C19 H19b 0.9600
C19 H19c 0.9600
C20 H20a 0.9600
C20 H20b 0.9600
C20 H20c 0.9600
C2 H2 0.9300
C9 C10 1.456(4)
